data_4350760
loop_
_publ_author_name
'Liu, Sui-Jun'
'Zeng, Yong-Fei'
'Xue, Li'
'Han, Song-De'
'Jia, Ji-Min'
'Hu, Tong-Liang'
'Bu, Xian-He'

_publ_section_title
;
 Tuning the magnetic behaviors in [FeIII12LnIII4] clusters with aromatic
 carboxylate ligands
;
_journal_issue 2
_journal_name_full 'Inorg. Chem. Front.'
_journal_page_first 200
_journal_paper_doi 10.1039/C3QI00083D
_journal_volume 1
_journal_year 2014
_chemical_formula_sum 'C120 H76 Fe12 Gd4 O62 S24'
_chemical_formula_weight 4578.45
_space_group_IT_number 15
_space_group_name_Hall '-C 2yc'
_space_group_name_H-M_alt 'C 1 2/c 1'
_symmetry_cell_setting monoclinic
_symmetry_space_group_name_H-M 'C 1 2/c 1'
_atom_sites_solution_hydrogens geom
_atom_sites_solution_primary direct
_atom_sites_solution_secondary difmap
_audit_creation_method SHELXL-97
_cell_angle_alpha 90.00
_cell_angle_beta 95.96(3)
_cell_angle_gamma 90.00
_cell_formula_units_Z 4
_cell_length_a 29.688(6)
_cell_length_b 27.889(6)
_cell_length_c 20.013(4)
_cell_measurement_temperature 293(2)
_cell_volume 16481(6)
_computing_cell_refinement CrystalClear
_computing_data_collection 'CrystalClear (Rigaku/MSC Inc., 2005)'
_computing_data_reduction CrystalClear
_computing_molecular_graphics 'Ortep-3 for Windows (Farrugia, 1997)'
_computing_publication_material 'publCIF (Westrip, 2010)'
_computing_structure_refinement 'SHELXL-97 (Sheldrick, 1997)'
_computing_structure_solution 'SHELXS-97 (Sheldrick, 1990)'
_diffrn_ambient_temperature 293(2)
_diffrn_detector_area_resol_mean 0
_diffrn_measured_fraction_theta_full 0.998
_diffrn_measured_fraction_theta_max 0.998
_diffrn_measurement_device_type 'Bruker P4'
_diffrn_measurement_method '\w scans'
_diffrn_radiation_monochromator graphite
_diffrn_radiation_source 'fine-focus sealed tube'
_diffrn_radiation_type MoK\a
_diffrn_radiation_wavelength 0.71073
_diffrn_reflns_av_R_equivalents 0.1288
_diffrn_reflns_av_sigmaI/netI 0.1051
_diffrn_reflns_limit_h_max 35
_diffrn_reflns_limit_h_min -35
_diffrn_reflns_limit_k_max 33
_diffrn_reflns_limit_k_min -33
_diffrn_reflns_limit_l_max 23
_diffrn_reflns_limit_l_min -23
_diffrn_reflns_number 67818
_diffrn_reflns_theta_full 25.02
_diffrn_reflns_theta_max 25.02
_diffrn_reflns_theta_min 3.01
_diffrn_standards_decay_% 0
_diffrn_standards_interval_count 0
_diffrn_standards_interval_time 0
_diffrn_standards_number 0
_exptl_absorpt_coefficient_mu 2.993
_exptl_absorpt_correction_type multi-scan
_exptl_absorpt_process_details CrystalClear
_exptl_crystal_colour brown
_exptl_crystal_density_diffrn 1.845
_exptl_crystal_density_method 'not measured'
_exptl_crystal_description strip
_exptl_crystal_F_000 8976
_exptl_crystal_size_max 0.14
_exptl_crystal_size_mid 0.12
_exptl_crystal_size_min 0.10
_refine_diff_density_max 1.926
_refine_diff_density_min -1.913
_refine_diff_density_rms 0.216
_refine_ls_extinction_method none
_refine_ls_goodness_of_fit_ref 1.105
_refine_ls_hydrogen_treatment constr
_refine_ls_matrix_type full
_refine_ls_number_parameters 930
_refine_ls_number_reflns 14532
_refine_ls_number_restraints 3
_refine_ls_restrained_S_all 1.105
_refine_ls_R_factor_all 0.1530
_refine_ls_R_factor_gt 0.1023
_refine_ls_shift/su_max 2.036
_refine_ls_shift/su_mean 0.003
_refine_ls_structure_factor_coef Fsqd
_refine_ls_weighting_details 'calc w=1/[\s^2^(Fo^2^)+(0.0885P)^2^+695.8669P] where P=(Fo^2^+2Fc^2^)/3'
_refine_ls_weighting_scheme calc
_refine_ls_wR_factor_gt 0.2185
_refine_ls_wR_factor_ref 0.2437
_reflns_number_gt 9861
_reflns_number_total 14532
_reflns_threshold_expression >2sigma(I)
_cod_data_source_file c3qi00083d.txt
_cod_data_source_block 3
_cod_depositor_comments
;
The following automatic conversions were performed:

data item '_exptl_absorpt_correction_type' value 'Multi-scan' was
changed to 'multi-scan' in accordance with the
/home/saulius/struct/COD-crude-data/automatic-downloads/DataCite-retrospective/RSC/depositions/lib/dictionaries/cif_core.dic
dictionary named 'cif_core.dic' version 2.4.2 last updated on
2011-04-26.

data item '_symmetry_cell_setting' value 'Monoclinic' was changed to
'monoclinic' in accordance with the
/home/saulius/struct/COD-crude-data/automatic-downloads/DataCite-retrospective/RSC/depositions/lib/dictionaries/cif_core.dic
dictionary named 'cif_core.dic' version 2.4.2 last updated on
2011-04-26.

Automatic conversion script
Id: cif_fix_values 6909 2019-04-08 15:41:33Z antanas 
;
_cod_original_cell_volume 16480(6)
_cod_original_sg_symbol_H-M C2/c
_cod_database_code 4350760

loop_
_symmetry_equiv_pos_as_xyz
'x, y, z'
'-x, y, -z+1/2'
'x+1/2, y+1/2, z'
'-x+1/2, y+1/2, -z+1/2'
'-x, -y, -z'
'x, -y, z-1/2'
'-x+1/2, -y+1/2, -z'
'x+1/2, -y+1/2, z-1/2'

loop_
_atom_site_label
_atom_site_type_symbol
_atom_site_fract_x
_atom_site_fract_y
_atom_site_fract_z
_atom_site_U_iso_or_equiv
_atom_site_adp_type
_atom_site_occupancy
_atom_site_symmetry_multiplicity
_atom_site_calc_flag
_atom_site_refinement_flags
Fe1 Fe 0.29144(7) 0.31365(7) 1.03321(10) 0.0254(5) Uani 1 1 d .
Fe2 Fe 0.16692(7) 0.28400(7) 0.87762(10) 0.0274(5) Uani 1 1 d .
Fe3 Fe 0.17257(8) 0.38929(8) 0.82234(10) 0.0335(5) Uani 1 1 d .
Fe4 Fe 0.25632(7) 0.32491(7) 0.86671(10) 0.0283(5) Uani 1 1 d .
Fe5 Fe 0.18662(7) 0.26526(7) 1.04803(10) 0.0246(5) Uani 1 1 d .
Fe6 Fe 0.19696(8) 0.29988(8) 0.73430(10) 0.0350(6) Uani 1 1 d .
Gd1 Gd 0.19508(3) 0.38573(3) 1.01398(4) 0.0268(2) Uani 1 1 d .
Gd2 Gd 0.24994(3) 0.31527(3) 1.18819(4) 0.0295(2) Uani 1 1 d .
O29 O 0.2019(4) 0.4515(4) 0.8418(6) 0.049(3) Uani 1 1 d .
O15 O 0.1242(4) 0.4120(4) 0.9593(5) 0.040(3) Uani 1 1 d .
O28 O 0.2123(4) 0.4533(4) 0.9537(5) 0.041(3) Uani 1 1 d .
O14 O 0.1137(4) 0.4081(4) 0.8468(6) 0.047(3) Uani 1 1 d .
O20 O 0.1547(4) 0.4108(4) 0.7264(5) 0.045(3) Uani 1 1 d .
O21 O 0.1707(4) 0.3485(4) 0.6647(5) 0.050(3) Uani 1 1 d .
O8 O 0.2529(4) 0.2127(4) 1.3206(6) 0.054(3) Uani 1 1 d .
O18 O 0.1585(5) 0.2507(4) 0.6900(6) 0.056(3) Uani 1 1 d .
O7 O 0.1453(3) 0.3224(3) 0.7902(5) 0.031(2) Uani 1 1 d .
O6 O 0.2284(3) 0.3597(3) 0.7817(5) 0.032(2) Uani 1 1 d .
O2 O 0.1972(3) 0.3487(3) 0.8986(5) 0.026(2) Uani 1 1 d .
O13 O 0.1071(3) 0.3032(4) 0.9160(5) 0.034(2) Uani 1 1 d .
O12 O 0.1416(3) 0.3197(3) 1.0180(5) 0.029(2) Uani 1 1 d .
O16 O 0.1280(4) 0.2261(4) 0.8397(5) 0.038(3) Uani 1 1 d .
O22 O 0.3115(4) 0.3112(4) 0.8151(5) 0.042(3) Uani 1 1 d .
O27 O 0.2910(4) 0.3876(4) 0.8928(5) 0.038(3) Uani 1 1 d .
O26 O 0.2770(3) 0.3831(3) 1.0008(5) 0.031(2) Uani 1 1 d .
O5 O 0.2787(3) 0.2932(3) 0.9422(5) 0.030(2) Uani 1 1 d .
O24 O 0.3565(3) 0.3350(3) 1.0140(5) 0.032(2) Uani 1 1 d .
O4 O 0.1888(3) 0.2523(3) 0.9540(5) 0.030(2) Uani 1 1 d .
O1 O 0.2319(3) 0.3165(3) 1.0672(5) 0.025(2) Uani 1 1 d .
O17 O 0.1826(4) 0.1727(4) 0.8681(5) 0.035(3) Uani 1 1 d .
O31 O 0.2347(4) 0.4304(4) 1.1001(6) 0.051(3) Uani 1 1 d .
O30 O 0.2699(5) 0.3993(4) 1.1945(7) 0.061(4) Uani 1 1 d .
O11 O 0.1497(4) 0.3980(5) 1.1042(6) 0.055(3) Uani 1 1 d .
O25 O 0.3729(3) 0.2727(4) 0.9491(5) 0.032(2) Uani 1 1 d .
O23 O 0.3167(3) 0.2340(4) 0.8471(5) 0.034(2) Uani 1 1 d .
O3 O 0.2186(3) 0.2694(3) 0.8205(5) 0.030(2) Uani 1 1 d .
O19 O 0.1870(4) 0.1805(4) 0.7268(5) 0.045(3) Uani 1 1 d .
O9 O 0.2246(4) 0.2832(4) 1.2871(5) 0.047(3) Uani 1 1 d .
O10 O 0.1852(4) 0.3621(4) 1.1945(7) 0.057(3) Uani 1 1 d .
C1 C 0.2290(6) 0.2494(7) 1.3270(8) 0.046(4) Uani 1 1 d D
C2 C 0.2044(6) 0.2498(7) 1.3853(9) 0.071(7) Uani 1 1 d D
C3 C 0.2110(14) 0.2169(15) 1.439(2) 0.176(16) Uiso 1 1 d D
H3 H 0.2307 0.1911 1.4370 0.211 Uiso 1 1 calc R
C4 C 0.1856(12) 0.2244(13) 1.4979(19) 0.144(13) Uiso 1 1 d D
H4 H 0.1883 0.2086 1.5390 0.173 Uiso 1 1 calc R
C5 C 0.1714(9) 0.2815(9) 1.3983(12) 0.094(9) Uani 1 1 d D
H5 H 0.1624 0.3068 1.3697 0.112 Uiso 1 1 calc R
C6 C 0.1545(7) 0.3880(7) 1.1645(10) 0.053(5) Uani 1 1 d .
C7 C 0.1217(7) 0.4112(7) 1.2066(10) 0.059(5) Uani 1 1 d .
C8 C 0.1248(9) 0.4056(11) 1.2756(13) 0.109(10) Uani 1 1 d .
H8 H 0.1465 0.3876 1.3013 0.130 Uiso 1 1 calc R
C9 C 0.0565(7) 0.4550(9) 1.2388(10) 0.081(8) Uani 1 1 d .
H9 H 0.0300 0.4732 1.2338 0.098 Uiso 1 1 calc R
C10 C 0.0842(9) 0.4362(9) 1.1822(12) 0.090(8) Uani 1 1 d .
H10 H 0.0760 0.4416 1.1366 0.108 Uiso 1 1 calc R
C11 C 0.1056(5) 0.3129(5) 0.9773(7) 0.029(3) Uani 1 1 d .
C12 C 0.0604(5) 0.3144(6) 1.0040(9) 0.043(4) Uani 1 1 d .
C13 C 0.0546(7) 0.3268(9) 1.0666(11) 0.073(7) Uani 1 1 d .
H13 H 0.0779 0.3352 1.0992 0.087 Uiso 1 1 calc R
C14 C -0.0199(5) 0.3085(7) 1.0062(10) 0.059(6) Uani 1 1 d .
H14 H -0.0501 0.3028 0.9913 0.071 Uiso 1 1 calc R
C15 C 0.0203(7) 0.3041(9) 0.9676(12) 0.081(7) Uani 1 1 d .
H15 H 0.0182 0.2951 0.9227 0.097 Uiso 1 1 calc R
C16 C 0.1003(6) 0.4154(5) 0.9046(9) 0.041(4) Uani 1 1 d .
C17 C 0.0516(6) 0.4260(7) 0.9033(9) 0.049(5) Uani 1 1 d .
C18 C 0.0302(7) 0.4365(9) 0.9594(12) 0.075(7) Uani 1 1 d .
H18 H 0.0451 0.4391 1.0025 0.090 Uiso 1 1 calc R
C19 C -0.0241(4) 0.4439(5) 0.9415(7) 0.028(4) Uani 1 1 d .
H19 H -0.0466 0.4511 0.9691 0.034 Uiso 1 1 calc R
C20 C 0.0233(7) 0.4257(9) 0.8449(12) 0.081(7) Uani 1 1 d .
H20 H 0.0317 0.4208 0.8019 0.098 Uiso 1 1 calc R
C21 C 0.1403(5) 0.1837(6) 0.8475(7) 0.033(4) Uani 1 1 d .
C22 C 0.1077(6) 0.1446(6) 0.8343(8) 0.044(4) Uani 1 1 d .
C23 C 0.0620(7) 0.1484(10) 0.8330(13) 0.091(8) Uani 1 1 d .
H23 H 0.0468 0.1771 0.8378 0.109 Uiso 1 1 calc R
C24 C 0.0386(7) 0.0999(10) 0.8226(12) 0.096(9) Uani 1 1 d .
H24 H 0.0079 0.0935 0.8238 0.115 Uiso 1 1 calc R
C25 C 0.1205(9) 0.0990(9) 0.8254(19) 0.131(14) Uani 1 1 d .
H25 H 0.1504 0.0884 0.8275 0.158 Uiso 1 1 calc R
C26 C 0.1583(6) 0.2052(6) 0.6925(8) 0.041(4) Uani 1 1 d .
C27 C 0.1207(7) 0.1817(7) 0.6514(8) 0.049(5) Uani 1 1 d .
C28 C 0.0847(8) 0.2051(9) 0.6141(11) 0.077(7) Uani 1 1 d .
H28 H 0.0825 0.2383 0.6131 0.092 Uiso 1 1 calc R
C29 C 0.0519(6) 0.1758(6) 0.5782(10) 0.054(6) Uani 1 1 d .
H29 H 0.0257 0.1857 0.5524 0.065 Uiso 1 1 calc R
C30 C 0.1161(7) 0.1337(7) 0.6412(12) 0.076(7) Uani 1 1 d .
H30 H 0.1367 0.1111 0.6600 0.091 Uiso 1 1 calc R
C31 C 0.1583(6) 0.3907(6) 0.6717(8) 0.037(4) Uani 1 1 d .
C32 C 0.1481(6) 0.4185(6) 0.6102(9) 0.046(4) Uani 1 1 d .
C33 C 0.1466(8) 0.3988(9) 0.5482(9) 0.071(6) Uani 1 1 d .
H33 H 0.1512 0.3665 0.5394 0.085 Uiso 1 1 calc R
C34 C 0.1329(5) 0.4886(6) 0.5402(9) 0.045(5) Uani 1 1 d .
H34 H 0.1280 0.5206 0.5287 0.054 Uiso 1 1 calc R
C35 C 0.1402(6) 0.4684(7) 0.6079(10) 0.057(5) Uani 1 1 d .
H35 H 0.1397 0.4870 0.6464 0.069 Uiso 1 1 calc R
C36 C 0.3305(5) 0.2712(6) 0.8165(7) 0.034(4) Uani 1 1 d .
C37 C 0.3714(5) 0.2665(6) 0.7803(8) 0.041(4) Uani 1 1 d .
C38 C 0.3929(7) 0.2240(9) 0.7743(12) 0.084(8) Uani 1 1 d .
H38 H 0.3841 0.1950 0.7921 0.100 Uiso 1 1 calc R
C39 C 0.4361(4) 0.2863(6) 0.7178(8) 0.040(5) Uani 1 1 d .
H39 H 0.4563 0.3046 0.6960 0.048 Uiso 1 1 calc R
C40 C 0.3925(7) 0.3033(8) 0.7506(12) 0.079(7) Uani 1 1 d .
H40 H 0.3824 0.3348 0.7499 0.095 Uiso 1 1 calc R
C41 C 0.3810(5) 0.3128(6) 0.9758(7) 0.034(4) Uani 1 1 d .
C42 C 0.4241(5) 0.3369(6) 0.9617(8) 0.038(4) Uani 1 1 d .
C43 C 0.4535(6) 0.3187(7) 0.9205(11) 0.062(6) Uani 1 1 d .
H43 H 0.4498 0.2887 0.9004 0.075 Uiso 1 1 calc R
C44 C 0.4821(4) 0.3995(4) 0.9576(7) 0.020(3) Uani 1 1 d .
H44 H 0.4974 0.4283 0.9663 0.024 Uiso 1 1 calc R
C45 C 0.4374(6) 0.3816(7) 0.9839(10) 0.057(5) Uani 1 1 d .
H45 H 0.4211 0.3997 1.0122 0.069 Uiso 1 1 calc R
C46 C 0.2963(5) 0.4024(5) 0.9518(9) 0.035(4) Uani 1 1 d .
C47 C 0.3266(6) 0.4427(6) 0.9687(9) 0.041(4) Uani 1 1 d .
C48 C 0.3500(9) 0.4646(8) 0.9198(13) 0.096(9) Uani 1 1 d .
H48 H 0.3483 0.4560 0.8747 0.115 Uiso 1 1 calc R
C49 C 0.3708(6) 0.5075(5) 1.0284(9) 0.054(5) Uani 1 1 d .
H49 H 0.3819 0.5276 1.0634 0.065 Uiso 1 1 calc R
C50 C 0.3363(8) 0.4637(8) 1.0301(11) 0.076(7) Uani 1 1 d .
H50 H 0.3242 0.4536 1.0687 0.092 Uiso 1 1 calc R
C51 C 0.2127(6) 0.4714(5) 0.8969(9) 0.040(4) Uani 1 1 d .
C52 C 0.2315(6) 0.5210(6) 0.8948(8) 0.043(4) Uani 1 1 d .
C53 C 0.2325(9) 0.5505(8) 0.8396(11) 0.085(8) Uani 1 1 d .
H53 H 0.2216 0.5399 0.7969 0.103 Uiso 1 1 calc R
C54 C 0.2514(6) 0.5999(5) 0.8501(7) 0.046(5) Uani 1 1 d .
H54 H 0.2544 0.6239 0.8186 0.055 Uiso 1 1 calc R
C55 C 0.2474(8) 0.5459(6) 0.9511(11) 0.071(7) Uani 1 1 d .
H55 H 0.2477 0.5333 0.9942 0.085 Uiso 1 1 calc R
C56 C 0.2577(7) 0.4342(8) 1.1550(11) 0.059(5) Uani 1 1 d .
C57 C 0.2728(6) 0.4823(6) 1.1752(8) 0.044(4) Uani 1 1 d .
C58 C 0.2581(7) 0.5232(7) 1.1398(10) 0.057(5) Uani 1 1 d .
H58 H 0.2366 0.5230 1.1025 0.069 Uiso 1 1 calc R
C59 C 0.3140(5) 0.5520(4) 1.2331(7) 0.030(4) Uani 1 1 d .
H59 H 0.3322 0.5691 1.2654 0.036 Uiso 1 1 calc R
C60 C 0.3066(9) 0.4943(9) 1.2272(11) 0.092(8) Uani 1 1 d .
H60 H 0.3228 0.4719 1.2547 0.110 Uiso 1 1 calc R
S1 S 0.1490(4) 0.2714(5) 1.4691(7) 0.175(5) Uiso 1 1 d D
S2 S 0.0824(6) 0.4369(6) 1.3052(8) 0.220(6) Uiso 1 1 d .
S3 S 0.0011(4) 0.3253(4) 1.0790(6) 0.150(4) Uiso 1 1 d .
S4 S -0.0272(7) 0.4354(7) 0.8642(10) 0.257(8) Uiso 1 1 d .
S5 S 0.0749(5) 0.0643(5) 0.8099(7) 0.189(5) Uiso 1 1 d .
S6 S 0.0697(4) 0.1200(4) 0.5915(5) 0.140(3) Uiso 1 1 d .
S7 S 0.1350(3) 0.4424(3) 0.4882(5) 0.121(3) Uiso 1 1 d .
S8 S 0.4366(5) 0.2309(5) 0.7310(7) 0.182(5) Uiso 1 1 d .
S9 S 0.4952(4) 0.3535(4) 0.9097(5) 0.138(3) Uiso 1 1 d .
S10 S 0.3812(5) 0.5080(5) 0.9556(7) 0.192(5) Uiso 1 1 d .
S11 S 0.2661(4) 0.6006(4) 0.9362(6) 0.154(4) Uiso 1 1 d .
S12 S 0.2828(4) 0.5719(4) 1.1707(5) 0.145(4) Uiso 1 1 d .

loop_
_atom_site_aniso_label
_atom_site_aniso_U_11
_atom_site_aniso_U_22
_atom_site_aniso_U_33
_atom_site_aniso_U_23
_atom_site_aniso_U_13
_atom_site_aniso_U_12
Fe1 0.0251(11) 0.0240(11) 0.0274(11) 0.0000(9) 0.0040(9) 0.0015(9)
Fe2 0.0284(12) 0.0283(11) 0.0255(11) 0.0021(9) 0.0026(9) 0.0031(9)
Fe3 0.0442(14) 0.0272(12) 0.0285(11) 0.0025(9) 0.0016(10) 0.0063(10)
Fe4 0.0320(12) 0.0264(11) 0.0269(11) 0.0040(9) 0.0046(9) 0.0029(9)
Fe5 0.0232(11) 0.0259(11) 0.0256(11) -0.0002(8) 0.0070(9) 0.0033(9)
Fe6 0.0490(15) 0.0324(12) 0.0234(11) 0.0026(9) 0.0022(10) 0.0076(11)
Gd1 0.0283(4) 0.0242(4) 0.0279(4) -0.0004(3) 0.0035(3) 0.0036(3)
Gd2 0.0333(4) 0.0306(4) 0.0248(4) -0.0017(3) 0.0042(3) 0.0047(3)
O29 0.067(9) 0.033(6) 0.048(7) 0.001(6) 0.005(6) 0.001(6)
O15 0.041(7) 0.033(6) 0.044(7) -0.005(5) -0.006(6) 0.011(5)
O28 0.054(7) 0.035(6) 0.035(6) 0.009(5) 0.004(5) 0.003(5)
O14 0.051(8) 0.045(7) 0.045(7) -0.007(6) 0.000(6) 0.017(6)
O20 0.068(8) 0.032(6) 0.033(6) 0.007(5) 0.001(6) 0.011(6)
O21 0.078(9) 0.039(7) 0.031(6) 0.006(5) -0.003(6) 0.018(6)
O8 0.068(9) 0.054(8) 0.043(7) 0.005(6) 0.014(6) 0.010(7)
O18 0.075(9) 0.036(7) 0.054(8) -0.003(6) -0.012(7) 0.002(6)
O7 0.039(6) 0.022(5) 0.032(5) -0.002(4) -0.003(5) 0.009(5)
O6 0.040(6) 0.028(6) 0.028(5) 0.010(4) 0.002(5) 0.003(5)
O2 0.023(5) 0.022(5) 0.032(5) 0.002(4) 0.004(4) 0.002(4)
O13 0.015(5) 0.044(6) 0.044(7) -0.001(5) -0.002(5) -0.001(5)
O12 0.025(6) 0.031(6) 0.031(5) -0.003(4) -0.001(5) 0.002(4)
O16 0.041(7) 0.037(7) 0.034(6) -0.006(5) -0.005(5) -0.001(5)
O22 0.036(7) 0.051(7) 0.041(6) 0.003(5) 0.019(5) 0.001(6)
O27 0.042(7) 0.030(6) 0.042(7) 0.009(5) 0.004(5) -0.008(5)
O26 0.032(6) 0.031(6) 0.032(5) 0.004(5) 0.007(5) 0.003(5)
O5 0.040(6) 0.025(5) 0.023(5) 0.003(4) 0.001(5) 0.007(5)
O24 0.026(6) 0.027(5) 0.044(6) -0.003(5) 0.002(5) -0.010(5)
O4 0.023(5) 0.032(6) 0.034(5) 0.008(5) 0.002(4) 0.003(5)
O1 0.017(5) 0.028(5) 0.032(5) 0.003(4) 0.012(4) -0.007(4)
O17 0.040(7) 0.039(6) 0.025(5) -0.005(4) 0.002(5) -0.002(5)
O31 0.045(7) 0.062(8) 0.045(7) -0.019(6) 0.002(6) -0.007(6)
O30 0.070(9) 0.042(8) 0.073(9) 0.002(7) 0.007(8) 0.005(7)
O11 0.045(8) 0.076(9) 0.045(8) -0.027(7) 0.015(6) -0.005(6)
O25 0.028(6) 0.034(6) 0.035(6) -0.001(5) 0.006(5) 0.001(5)
O23 0.033(6) 0.034(6) 0.035(6) -0.004(5) 0.004(5) 0.003(5)
O3 0.035(6) 0.031(6) 0.023(5) -0.002(4) 0.003(4) 0.007(5)
O19 0.043(7) 0.048(7) 0.041(7) -0.009(5) -0.005(6) 0.007(6)
O9 0.062(8) 0.049(7) 0.034(6) -0.004(6) 0.017(6) 0.010(6)
O10 0.055(8) 0.048(8) 0.071(9) -0.002(7) 0.016(7) 0.021(7)
C1 0.057(12) 0.049(11) 0.035(9) -0.008(9) 0.013(9) 0.007(10)
C2 0.094(17) 0.074(15) 0.053(12) 0.008(11) 0.047(12) 0.027(13)
C5 0.11(2) 0.10(2) 0.081(17) 0.018(14) 0.072(16) 0.002(16)
C6 0.061(13) 0.056(12) 0.045(11) -0.018(9) 0.022(10) -0.001(11)
C7 0.074(15) 0.054(12) 0.050(12) 0.008(9) 0.017(11) 0.024(11)
C8 0.10(2) 0.15(3) 0.082(18) -0.019(17) 0.036(15) 0.074(19)
C9 0.045(12) 0.13(2) 0.070(14) -0.003(14) 0.026(11) 0.072(14)
C10 0.094(19) 0.11(2) 0.070(15) 0.014(14) 0.024(14) 0.037(16)
C11 0.034(9) 0.025(8) 0.029(8) 0.000(6) 0.005(7) 0.007(7)
C12 0.018(8) 0.055(11) 0.058(11) -0.012(9) 0.010(8) -0.007(8)
C13 0.033(11) 0.13(2) 0.062(13) -0.010(13) 0.020(10) -0.013(12)
C14 0.000(7) 0.086(14) 0.093(15) -0.039(12) 0.012(8) -0.011(8)
C15 0.054(14) 0.11(2) 0.077(15) -0.025(14) 0.007(12) 0.003(13)
C16 0.046(11) 0.021(8) 0.053(11) -0.006(7) -0.008(9) 0.015(8)
C17 0.031(10) 0.060(12) 0.055(11) -0.020(9) -0.010(9) 0.028(9)
C18 0.038(12) 0.109(19) 0.076(15) -0.003(13) -0.001(11) 0.019(12)
C19 0.000(6) 0.062(10) 0.024(7) -0.015(7) 0.011(5) 0.031(6)
C20 0.035(12) 0.13(2) 0.071(15) -0.010(14) -0.011(11) 0.017(13)
C21 0.031(9) 0.039(10) 0.028(8) -0.009(7) -0.003(7) 0.009(8)
C22 0.035(10) 0.048(11) 0.044(10) 0.001(8) -0.012(8) -0.008(8)
C23 0.041(13) 0.10(2) 0.12(2) -0.010(17) -0.019(13) 0.001(13)
C24 0.039(12) 0.15(2) 0.093(17) -0.001(16) -0.021(12) -0.073(15)
C25 0.066(17) 0.056(16) 0.26(4) -0.06(2) -0.04(2) -0.014(13)
C26 0.050(11) 0.041(10) 0.031(9) -0.008(8) -0.002(8) 0.001(9)
C27 0.064(13) 0.053(11) 0.029(9) 0.000(8) 0.002(9) 0.004(10)
C28 0.076(16) 0.075(15) 0.074(15) -0.006(12) -0.013(13) 0.024(13)
C29 0.032(10) 0.038(10) 0.082(14) -0.029(9) -0.043(9) 0.015(8)
C30 0.059(14) 0.049(12) 0.109(18) -0.022(12) -0.038(13) 0.013(11)
C31 0.047(10) 0.034(9) 0.028(9) 0.005(7) 0.003(7) 0.004(8)
C32 0.053(11) 0.043(10) 0.043(10) 0.010(8) 0.002(9) -0.014(9)
C33 0.086(16) 0.092(17) 0.035(11) 0.027(11) 0.006(11) 0.019(13)
C34 0.014(7) 0.043(10) 0.075(12) 0.057(9) -0.013(8) -0.007(7)
C35 0.048(12) 0.047(11) 0.075(14) 0.009(10) -0.006(10) -0.009(9)
C36 0.030(9) 0.053(11) 0.020(8) -0.005(7) 0.004(7) -0.009(8)
C37 0.032(9) 0.055(11) 0.039(9) 0.003(8) 0.016(8) 0.000(8)
C38 0.062(14) 0.090(17) 0.112(19) 0.010(14) 0.071(14) 0.007(13)
C39 0.013(7) 0.053(10) 0.066(11) 0.033(8) 0.057(8) -0.002(7)
C40 0.062(14) 0.071(15) 0.106(19) 0.024(13) 0.016(13) -0.023(12)
C41 0.036(9) 0.035(9) 0.031(8) 0.012(7) 0.011(7) 0.009(8)
C42 0.031(9) 0.046(10) 0.036(9) 0.004(8) 0.005(7) -0.017(8)
C43 0.045(11) 0.064(13) 0.084(15) -0.016(11) 0.033(11) -0.030(10)
C44 0.007(6) 0.014(6) 0.038(8) 0.008(6) 0.001(6) -0.022(5)
C45 0.049(12) 0.059(13) 0.065(13) -0.002(10) 0.014(10) -0.013(10)
C46 0.032(9) 0.024(8) 0.048(10) 0.009(7) 0.001(8) -0.001(7)
C47 0.035(10) 0.029(9) 0.057(11) 0.006(8) 0.000(8) -0.005(7)
C48 0.11(2) 0.076(16) 0.091(17) 0.030(14) -0.020(15) -0.071(16)
C49 0.059(12) 0.029(9) 0.073(12) -0.045(9) 0.004(10) -0.051(9)
C50 0.081(17) 0.088(17) 0.063(14) -0.022(12) 0.021(12) -0.023(13)
C51 0.040(10) 0.022(8) 0.056(11) 0.013(8) -0.006(9) 0.010(7)
C52 0.042(10) 0.044(10) 0.040(10) -0.002(8) 0.000(8) 0.002(8)
C53 0.14(2) 0.063(14) 0.053(13) 0.021(11) 0.013(14) -0.008(15)
C54 0.102(15) 0.012(7) 0.019(7) 0.022(6) -0.012(8) -0.043(8)
C55 0.118(19) 0.028(10) 0.069(14) 0.005(9) 0.018(13) -0.033(11)
C56 0.054(13) 0.062(14) 0.061(13) -0.023(11) 0.007(11) -0.002(11)
C57 0.052(11) 0.038(10) 0.041(10) -0.008(8) 0.004(9) -0.001(9)
C58 0.064(13) 0.051(12) 0.058(12) -0.007(10) 0.008(10) 0.006(10)
C59 0.041(9) 0.011(7) 0.034(8) -0.036(6) -0.015(7) -0.014(6)
C60 0.11(2) 0.095(19) 0.064(15) -0.002(13) -0.031(14) 0.003(16)

loop_
_atom_type_symbol
_atom_type_description
_atom_type_scat_dispersion_real
_atom_type_scat_dispersion_imag
_atom_type_scat_source
C C 0.0033 0.0016 'International Tables Vol C Tables 4.2.6.8 and 6.1.1.4'
H H 0.0000 0.0000 'International Tables Vol C Tables 4.2.6.8 and 6.1.1.4'
O O 0.0106 0.0060 'International Tables Vol C Tables 4.2.6.8 and 6.1.1.4'
Fe Fe 0.3463 0.8444 'International Tables Vol C Tables 4.2.6.8 and 6.1.1.4'
Gd Gd -0.1653 3.9035 'International Tables Vol C Tables 4.2.6.8 and 6.1.1.4'
S S 0.1246 0.1234 'International Tables Vol C Tables 4.2.6.8 and 6.1.1.4'

loop_
_geom_angle_atom_site_label_1
_geom_angle_atom_site_label_2
_geom_angle_atom_site_label_3
_geom_angle
_geom_angle_site_symmetry_1
_geom_angle_site_symmetry_3
O5 Fe1 O4 82.5(4) . 7_557
O5 Fe1 O1 104.3(4) . .
O4 Fe1 O1 105.3(4) 7_557 .
O5 Fe1 O26 88.1(4) . .
O4 Fe1 O26 167.7(4) 7_557 .
O1 Fe1 O26 84.7(4) . .
O5 Fe1 O17 168.0(4) . 7_557
O4 Fe1 O17 88.3(4) 7_557 7_557
O1 Fe1 O17 85.5(4) . 7_557
O26 Fe1 O17 99.9(4) . 7_557
O5 Fe1 O24 90.2(4) . .
O4 Fe1 O24 91.2(4) 7_557 .
O1 Fe1 O24 159.1(4) . .
O26 Fe1 O24 80.9(4) . .
O17 Fe1 O24 82.2(4) 7_557 .
O5 Fe1 Fe5 42.2(3) . 7_557
O4 Fe1 Fe5 42.2(3) 7_557 7_557
O1 Fe1 Fe5 119.8(3) . 7_557
O26 Fe1 Fe5 126.5(3) . 7_557
O17 Fe1 Fe5 126.8(3) 7_557 7_557
O24 Fe1 Fe5 81.1(3) . 7_557
O4 Fe2 O2 98.4(4) . .
O4 Fe2 O3 98.6(4) . .
O2 Fe2 O3 87.3(4) . .
O4 Fe2 O13 93.3(4) . .
O2 Fe2 O13 94.1(4) . .
O3 Fe2 O13 167.7(4) . .
O4 Fe2 O16 93.7(4) . .
O2 Fe2 O16 167.6(4) . .
O3 Fe2 O16 93.5(4) . .
O13 Fe2 O16 82.5(4) . .
O4 Fe2 O7 176.8(4) . .
O2 Fe2 O7 79.0(4) . .
O3 Fe2 O7 79.5(4) . .
O13 Fe2 O7 88.7(4) . .
O16 Fe2 O7 89.0(4) . .
O14 Fe3 O29 95.9(5) . .
O14 Fe3 O2 103.3(4) . .
O29 Fe3 O2 103.4(4) . .
O14 Fe3 O20 90.3(5) . .
O29 Fe3 O20 89.7(5) . .
O2 Fe3 O20 159.8(4) . .
O14 Fe3 O6 168.2(5) . .
O29 Fe3 O6 94.2(5) . .
O2 Fe3 O6 80.2(4) . .
O20 Fe3 O6 83.6(4) . .
O14 Fe3 O7 89.4(5) . .
O29 Fe3 O7 172.7(5) . .
O2 Fe3 O7 80.1(4) . .
O20 Fe3 O7 85.3(4) . .
O6 Fe3 O7 80.0(4) . .
O5 Fe4 O2 98.7(4) . .
O5 Fe4 O6 177.7(5) . .
O2 Fe4 O6 79.6(4) . .
O5 Fe4 O22 94.8(5) . .
O2 Fe4 O22 166.3(4) . .
O6 Fe4 O22 86.9(4) . .
O5 Fe4 O27 94.2(4) . .
O2 Fe4 O27 93.9(4) . .
O6 Fe4 O27 87.5(4) . .
O22 Fe4 O27 83.3(5) . .
O5 Fe4 O3 98.1(4) . .
O2 Fe4 O3 86.6(4) . .
O6 Fe4 O3 80.2(4) . .
O22 Fe4 O3 93.3(4) . .
O27 Fe4 O3 167.5(4) . .
O4 Fe5 O5 82.5(4) . 7_557
O4 Fe5 O1 103.6(4) . .
O5 Fe5 O1 104.3(4) 7_557 .
O4 Fe5 O25 92.6(4) . 7_557
O5 Fe5 O25 90.7(4) 7_557 7_557
O1 Fe5 O25 159.0(4) . 7_557
O4 Fe5 O12 86.5(4) . .
O5 Fe5 O12 166.4(4) 7_557 .
O1 Fe5 O12 86.1(4) . .
O25 Fe5 O12 81.8(4) 7_557 .
O4 Fe5 O23 169.7(4) . 7_557
O5 Fe5 O23 89.2(4) 7_557 7_557
O1 Fe5 O23 84.3(4) . 7_557
O25 Fe5 O23 81.3(4) 7_557 7_557
O12 Fe5 O23 100.8(4) . 7_557
O4 Fe5 Fe1 42.7(3) . 7_557
O5 Fe5 Fe1 41.7(3) 7_557 7_557
O1 Fe5 Fe1 118.6(3) . 7_557
O25 Fe5 Fe1 82.3(3) 7_557 7_557
O12 Fe5 Fe1 125.4(3) . 7_557
O23 Fe5 Fe1 127.6(3) 7_557 7_557
O18 Fe6 O3 102.6(5) . .
O18 Fe6 O8 93.6(6) . 7_557
O3 Fe6 O8 102.4(5) . 7_557
O18 Fe6 O21 89.5(5) . .
O3 Fe6 O21 162.1(4) . .
O8 Fe6 O21 89.7(5) 7_557 .
O18 Fe6 O7 91.6(5) . .
O3 Fe6 O7 81.5(4) . .
O8 Fe6 O7 172.7(5) 7_557 .
O21 Fe6 O7 85.2(4) . .
O18 Fe6 O6 170.3(5) . .
O3 Fe6 O6 81.8(4) . .
O8 Fe6 O6 93.9(5) 7_557 .
O21 Fe6 O6 84.3(4) . .
O7 Fe6 O6 80.5(4) . .
O28 Gd1 O31 80.2(4) . .
O28 Gd1 O15 75.1(4) . .
O31 Gd1 O15 121.7(4) . .
O28 Gd1 O11 116.7(4) . .
O31 Gd1 O11 69.3(4) . .
O15 Gd1 O11 76.3(4) . .
O28 Gd1 O1 139.9(3) . .
O31 Gd1 O1 86.0(4) . .
O15 Gd1 O1 141.9(3) . .
O11 Gd1 O1 92.6(4) . .
O28 Gd1 O12 144.0(4) . .
O31 Gd1 O12 131.0(4) . .
O15 Gd1 O12 72.6(3) . .
O11 Gd1 O12 70.3(4) . .
O1 Gd1 O12 69.4(3) . .
O28 Gd1 O26 72.3(4) . .
O31 Gd1 O26 70.8(4) . .
O15 Gd1 O26 142.2(4) . .
O11 Gd1 O26 136.3(4) . .
O1 Gd1 O26 67.5(3) . .
O12 Gd1 O26 129.2(3) . .
O28 Gd1 O2 80.2(3) . .
O31 Gd1 O2 146.0(4) . .
O15 Gd1 O2 79.1(3) . .
O11 Gd1 O2 144.7(4) . .
O1 Gd1 O2 91.3(3) . .
O12 Gd1 O2 78.5(3) . .
O26 Gd1 O2 76.9(3) . .
O10 Gd2 O9 80.2(4) . .
O10 Gd2 O19 121.3(4) . 7_557
O9 Gd2 O19 73.6(4) . 7_557
O10 Gd2 O30 69.8(5) . .
O9 Gd2 O30 114.9(4) . .
O19 Gd2 O30 75.3(4) 7_557 .
O10 Gd2 O17 132.3(4) . 7_557
O9 Gd2 O17 142.4(4) . 7_557
O19 Gd2 O17 72.6(4) 7_557 7_557
O30 Gd2 O17 71.3(4) . 7_557
O10 Gd2 O1 87.1(4) . .
O9 Gd2 O1 141.7(4) . .
O19 Gd2 O1 141.5(3) 7_557 .
O30 Gd2 O1 93.8(4) . .
O17 Gd2 O1 69.0(3) 7_557 .
O10 Gd2 O23 71.7(4) . 7_557
O9 Gd2 O23 73.2(4) . 7_557
O19 Gd2 O23 141.1(4) 7_557 7_557
O30 Gd2 O23 138.1(4) . 7_557
O17 Gd2 O23 128.7(3) 7_557 7_557
O1 Gd2 O23 68.4(3) . 7_557
O10 Gd2 O3 146.0(4) . 7_557
O9 Gd2 O3 81.8(3) . 7_557
O19 Gd2 O3 80.2(3) 7_557 7_557
O30 Gd2 O3 144.2(4) . 7_557
O17 Gd2 O3 76.7(3) 7_557 7_557
O1 Gd2 O3 89.4(3) . 7_557
O23 Gd2 O3 75.6(3) 7_557 7_557
C51 O29 Fe3 129.7(11) . .
C16 O15 Gd1 145.4(11) . .
C51 O28 Gd1 145.8(11) . .
C16 O14 Fe3 130.3(11) . .
C31 O20 Fe3 131.5(10) . .
C31 O21 Fe6 130.4(10) . .
C1 O8 Fe6 132.0(12) . 7_557
C26 O18 Fe6 133.8(11) . .
Fe6 O7 Fe2 96.6(4) . .
Fe6 O7 Fe3 98.6(4) . .
Fe2 O7 Fe3 97.1(4) . .
Fe4 O6 Fe6 97.0(4) . .
Fe4 O6 Fe3 97.6(4) . .
Fe6 O6 Fe3 99.0(4) . .
Fe3 O2 Fe2 103.2(4) . .
Fe3 O2 Fe4 101.9(4) . .
Fe2 O2 Fe4 91.3(4) . .
Fe3 O2 Gd1 115.3(4) . .
Fe2 O2 Gd1 119.7(4) . .
Fe4 O2 Gd1 121.3(4) . .
C11 O13 Fe2 122.2(9) . .
C11 O12 Fe5 122.9(9) . .
C11 O12 Gd1 126.2(9) . .
Fe5 O12 Gd1 99.3(4) . .
C21 O16 Fe2 123.1(10) . .
C36 O22 Fe4 122.5(10) . .
C46 O27 Fe4 122.0(10) . .
C46 O26 Fe1 122.0(9) . .
C46 O26 Gd1 125.6(9) . .
Fe1 O26 Gd1 99.7(4) . .
Fe4 O5 Fe1 131.8(5) . .
Fe4 O5 Fe5 130.0(5) . 7_557
Fe1 O5 Fe5 96.1(4) . 7_557
C41 O24 Fe1 124.8(10) . .
Fe2 O4 Fe5 133.1(5) . .
Fe2 O4 Fe1 130.2(5) . 7_557
Fe5 O4 Fe1 95.1(4) . 7_557
Fe1 O1 Fe5 121.6(5) . .
Fe1 O1 Gd1 105.2(4) . .
Fe5 O1 Gd1 103.0(4) . .
Fe1 O1 Gd2 103.5(4) . .
Fe5 O1 Gd2 105.1(4) . .
Gd1 O1 Gd2 119.7(4) . .
C21 O17 Fe1 120.2(9) . 7_557
C21 O17 Gd2 129.1(9) . 7_557
Fe1 O17 Gd2 100.0(4) 7_557 7_557
C56 O31 Gd1 152.7(14) . .
C56 O30 Gd2 130.7(12) . .
C6 O11 Gd1 133.8(13) . .
C41 O25 Fe5 125.0(10) . 7_557
C36 O23 Fe5 120.9(9) . 7_557
C36 O23 Gd2 126.8(9) . 7_557
Fe5 O23 Gd2 99.9(4) 7_557 7_557
Fe6 O3 Fe2 102.0(4) . .
Fe6 O3 Fe4 100.4(4) . .
Fe2 O3 Fe4 90.2(4) . .
Fe6 O3 Gd2 115.4(4) . 7_557
Fe2 O3 Gd2 121.6(4) . 7_557
Fe4 O3 Gd2 122.5(4) . 7_557
C26 O19 Gd2 143.5(11) . 7_557
C1 O9 Gd2 144.0(11) . .
C6 O10 Gd2 148.1(12) . .
O9 C1 O8 125.2(16) . .
O9 C1 C2 119.4(17) . .
O8 C1 C2 115.3(17) . .
C5 C2 C3 109(2) . .
C5 C2 C1 126(2) . .
C3 C2 C1 125(3) . .
C2 C3 C4 118(4) . .
C2 C3 H3 120.9 . .
C4 C3 H3 120.9 . .
C3 C4 S1 101(3) . .
C3 C4 H4 129.5 . .
S1 C4 H4 129.5 . .
C2 C5 S1 114(2) . .
C2 C5 H5 122.8 . .
S1 C5 H5 122.8 . .
O11 C6 O10 126.8(17) . .
O11 C6 C7 116.0(19) . .
O10 C6 C7 117.2(17) . .
C10 C7 C8 112.6(19) . .
C10 C7 C6 125.0(19) . .
C8 C7 C6 122.2(19) . .
C7 C8 S2 109(2) . .
C7 C8 H8 125.7 . .
S2 C8 H8 125.7 . .
S2 C9 C10 105.2(15) . .
S2 C9 H9 127.4 . .
C10 C9 H9 127.4 . .
C7 C10 C9 113(2) . .
C7 C10 H10 123.7 . .
C9 C10 H10 123.7 . .
O13 C11 O12 122.4(13) . .
O13 C11 C12 118.5(14) . .
O12 C11 C12 119.0(13) . .
C13 C12 C15 111.5(17) . .
C13 C12 C11 123.8(16) . .
C15 C12 C11 124.7(17) . .
C12 C13 S3 111.2(16) . .
C12 C13 H13 124.4 . .
S3 C13 H13 124.4 . .
C15 C14 S3 103.9(13) . .
C15 C14 H14 128.1 . .
S3 C14 H14 128.1 . .
C12 C15 C14 114.1(19) . .
C12 C15 H15 123.0 . .
C14 C15 H15 123.0 . .
O15 C16 O14 125.5(15) . .
O15 C16 C17 120.1(16) . .
O14 C16 C17 114.4(15) . .
C20 C17 C18 113.8(17) . .
C20 C17 C16 122.0(17) . .
C18 C17 C16 124.2(16) . .
C17 C18 C19 112.1(16) . .
C17 C18 H18 123.9 . .
C19 C18 H18 123.9 . .
S4 C19 C18 98.8(12) . .
S4 C19 H19 130.6 . .
C18 C19 H19 130.6 . .
C17 C20 S4 107.4(18) . .
C17 C20 H20 126.3 . .
S4 C20 H20 126.3 . .
O16 C21 O17 121.3(14) . .
O16 C21 C22 120.3(14) . .
O17 C21 C22 118.4(14) . .
C25 C22 C23 112(2) . .
C25 C22 C21 122.5(18) . .
C23 C22 C21 125.9(19) . .
C22 C23 C24 112(2) . .
C22 C23 H23 124.0 . .
C24 C23 H23 124.0 . .
S5 C24 C23 106.4(16) . .
S5 C24 H24 126.8 . .
C23 C24 H24 126.8 . .
C22 C25 S5 110(2) . .
C22 C25 H25 125.1 . .
S5 C25 H25 125.1 . .
O19 C26 O18 124.7(16) . .
O19 C26 C27 119.9(15) . .
O18 C26 C27 115.4(16) . .
C30 C27 C28 108.6(18) . .
C30 C27 C26 125.5(17) . .
C28 C27 C26 125.8(18) . .
C27 C28 C29 117(2) . .
C27 C28 H28 121.6 . .
C29 C28 H28 121.6 . .
C28 C29 S6 105.8(13) . .
C28 C29 H29 127.1 . .
S6 C29 H29 127.1 . .
C27 C30 S6 112.5(16) . .
C27 C30 H30 123.8 . .
S6 C30 H30 123.8 . .
O20 C31 O21 125.3(14) . .
O20 C31 C32 118.2(15) . .
O21 C31 C32 116.5(15) . .
C33 C32 C35 112.4(17) . .
C33 C32 C31 122.7(17) . .
C35 C32 C31 124.9(17) . .
C32 C33 S7 109.8(17) . .
C32 C33 H33 125.1 . .
S7 C33 H33 125.1 . .
C35 C34 S7 105.7(12) . .
C35 C34 H34 127.2 . .
S7 C34 H34 127.2 . .
C32 C35 C34 114.8(18) . .
C32 C35 H35 122.6 . .
C34 C35 H35 122.6 . .
O22 C36 O23 124.1(14) . .
O22 C36 C37 117.4(14) . .
O23 C36 C37 118.4(15) . .
C38 C37 C40 112.0(18) . .
C38 C37 C36 122.5(16) . .
C40 C37 C36 125.5(18) . .
C37 C38 S8 110.4(17) . .
C37 C38 H38 124.8 . .
S8 C38 H38 124.8 . .
S8 C39 C40 102.6(11) . .
S8 C39 H39 128.7 . .
C40 C39 H39 128.7 . .
C37 C40 C39 112.8(19) . .
C37 C40 H40 123.6 . .
C39 C40 H40 123.6 . .
O25 C41 O24 126.5(14) . .
O25 C41 C42 116.7(14) . .
O24 C41 C42 116.8(14) . .
C43 C42 C45 110.8(15) . .
C43 C42 C41 124.2(15) . .
C45 C42 C41 124.7(16) . .
C42 C43 S9 114.2(15) . .
C42 C43 H43 122.9 . .
S9 C43 H43 122.9 . .
C45 C44 S9 101.8(10) . .
C45 C44 H44 129.1 . .
S9 C44 H44 129.1 . .
C42 C45 C44 114.2(16) . .
C42 C45 H45 122.9 . .
C44 C45 H45 122.9 . .
O27 C46 O26 123.6(14) . .
O27 C46 C47 119.3(15) . .
O26 C46 C47 117.1(15) . .
C50 C47 C48 111.6(18) . .
C50 C47 C46 127.4(17) . .
C48 C47 C46 121.0(17) . .
C47 C48 S10 108.3(19) . .
C47 C48 H48 125.8 . .
S10 C48 H48 125.8 . .
S10 C49 C50 102.8(12) . .
S10 C49 H49 128.6 . .
C50 C49 H49 128.6 . .
C47 C50 C49 112.7(18) . .
C47 C50 H50 123.6 . .
C49 C50 H50 123.6 . .
O28 C51 O29 126.9(15) . .
O28 C51 C52 116.1(15) . .
O29 C51 C52 116.8(15) . .
C55 C52 C53 108.7(18) . .
C55 C52 C51 123.2(16) . .
C53 C52 C51 127.9(17) . .
C52 C53 C54 118.5(19) . .
C52 C53 H53 120.7 . .
C54 C53 H53 120.7 . .
C53 C54 S11 101.6(11) . .
C53 C54 H54 129.2 . .
S11 C54 H54 129.2 . .
C52 C55 S11 114.4(16) . .
C52 C55 H55 122.8 . .
S11 C55 H55 122.8 . .
O31 C56 O30 125.2(18) . .
O31 C56 C57 116.8(19) . .
O30 C56 C57 118.0(18) . .
C58 C57 C60 110.1(18) . .
C58 C57 C56 123.0(17) . .
C60 C57 C56 126.6(19) . .
C57 C58 S12 112.6(16) . .
C57 C58 H58 123.7 . .
S12 C58 H58 123.7 . .
S12 C59 C60 103.1(11) . .
S12 C59 H59 128.4 . .
C60 C59 H59 128.4 . .
C57 C60 C59 111.5(18) . .
C57 C60 H60 124.2 . .
C59 C60 H60 124.2 . .
C5 S1 C4 96.8(18) . .
C9 S2 C8 100.9(15) . .
C14 S3 C13 99.3(11) . .
C19 S4 C20 107.7(15) . .
C24 S5 C25 99.7(15) . .
C29 S6 C30 96.3(10) . .
C34 S7 C33 97.4(10) . .
C39 S8 C38 102.2(12) . .
C43 S9 C44 99.0(10) . .
C49 S10 C48 104.5(13) . .
C55 S11 C54 96.6(10) . .
C59 S12 C58 102.3(10) . .

loop_
_geom_bond_atom_site_label_1
_geom_bond_atom_site_label_2
_geom_bond_distance
_geom_bond_site_symmetry_2
Fe1 O5 1.909(9) .
Fe1 O4 1.940(10) 7_557
Fe1 O1 1.960(9) .
Fe1 O26 2.074(10) .
Fe1 O17 2.080(10) 7_557
Fe1 O24 2.093(10) .
Fe1 Fe5 2.851(3) 7_557
Fe2 O4 1.826(9) .
Fe2 O2 2.040(9) .
Fe2 O3 2.047(10) .
Fe2 O13 2.077(10) .
Fe2 O16 2.082(10) .
Fe2 O7 2.095(9) .
Fe3 O14 1.936(12) .
Fe3 O29 1.961(12) .
Fe3 O2 1.978(9) .
Fe3 O20 2.028(10) .
Fe3 O6 2.091(10) .
Fe3 O7 2.106(10) .
Fe4 O5 1.816(9) .
Fe4 O2 2.040(9) .
Fe4 O6 2.055(9) .
Fe4 O22 2.060(11) .
Fe4 O27 2.068(10) .
Fe4 O3 2.073(10) .
Fe5 O4 1.923(10) .
Fe5 O5 1.926(9) 7_557
Fe5 O1 1.972(9) .
Fe5 O25 2.066(10) 7_557
Fe5 O12 2.070(10) .
Fe5 O23 2.111(10) 7_557
Fe5 Fe1 2.851(3) 7_557
Fe6 O18 1.939(12) .
Fe6 O3 1.970(9) .
Fe6 O8 1.970(13) 7_557
Fe6 O21 2.039(11) .
Fe6 O7 2.087(10) .
Fe6 O6 2.091(10) .
Gd1 O28 2.323(10) .
Gd1 O31 2.341(11) .
Gd1 O15 2.384(11) .
Gd1 O11 2.387(11) .
Gd1 O1 2.413(9) .
Gd1 O12 2.437(10) .
Gd1 O26 2.474(10) .
Gd1 O2 2.536(9) .
Gd2 O10 2.338(12) .
Gd2 O9 2.366(11) .
Gd2 O19 2.398(11) 7_557
Gd2 O30 2.419(13) .
Gd2 O17 2.421(10) 7_557
Gd2 O1 2.424(9) .
Gd2 O23 2.452(10) 7_557
Gd2 O3 2.551(9) 7_557
O29 C51 1.25(2) .
O15 C16 1.244(18) .
O28 C51 1.246(19) .
O14 C16 1.28(2) .
O20 C31 1.245(18) .
O21 C31 1.246(18) .
O8 C1 1.26(2) .
O8 Fe6 1.970(12) 7_557
O18 C26 1.272(19) .
O13 C11 1.261(17) .
O12 C11 1.289(17) .
O16 C21 1.244(18) .
O22 C36 1.247(19) .
O27 C46 1.247(19) .
O26 C46 1.301(18) .
O5 Fe5 1.926(9) 7_557
O24 C41 1.270(18) .
O4 Fe1 1.940(10) 7_557
O17 C21 1.314(18) .
O17 Fe1 2.080(10) 7_557
O17 Gd2 2.421(10) 7_557
O31 C56 1.24(2) .
O30 C56 1.28(2) .
O11 C6 1.23(2) .
O25 C41 1.253(18) .
O25 Fe5 2.066(10) 7_557
O23 C36 1.293(18) .
O23 Fe5 2.111(10) 7_557
O23 Gd2 2.452(10) 7_557
O3 Gd2 2.551(9) 7_557
O19 C26 1.245(19) .
O19 Gd2 2.398(11) 7_557
O9 C1 1.23(2) .
O10 C6 1.27(2) .
C1 C2 1.44(2) .
C2 C5 1.37(3) .
C2 C3 1.41(4) .
C3 C4 1.48(5) .
C3 H3 0.9300 .
C4 S1 1.76(4) .
C4 H4 0.9300 .
C5 S1 1.65(2) .
C5 H5 0.9300 .
C6 C7 1.50(2) .
C7 C10 1.36(3) .
C7 C8 1.38(3) .
C8 S2 1.69(2) .
C8 H8 0.9300 .
C9 S2 1.55(2) .
C9 C10 1.56(3) .
C9 H9 0.9300 .
C10 H10 0.9300 .
C11 C12 1.50(2) .
C12 C13 1.33(3) .
C12 C15 1.36(3) .
C13 S3 1.63(2) .
C13 H13 0.9300 .
C14 C15 1.49(3) .
C14 S3 1.59(2) .
C14 H14 0.9300 .
C15 H15 0.9300 .
C16 C17 1.47(2) .
C17 C20 1.37(2) .
C17 C18 1.38(3) .
C18 C19 1.63(2) .
C18 H18 0.9300 .
C19 S4 1.56(2) .
C19 H19 0.9300 .
C20 S4 1.61(3) .
C20 H20 0.9300 .
C21 C22 1.46(2) .
C22 C25 1.34(3) .
C22 C23 1.36(3) .
C23 C24 1.53(3) .
C23 H23 0.9300 .
C24 S5 1.51(3) .
C24 H24 0.9300 .
C25 S5 1.67(3) .
C25 H25 0.9300 .
C26 C27 1.47(2) .
C27 C30 1.36(3) .
C27 C28 1.40(3) .
C28 C29 1.41(3) .
C28 H28 0.9300 .
C29 S6 1.656(19) .
C29 H29 0.9300 .
C30 S6 1.66(2) .
C30 H30 0.9300 .
C31 C32 1.46(2) .
C32 C33 1.36(3) .
C32 C35 1.41(2) .
C33 S7 1.72(2) .
C33 H33 0.9300 .
C34 C35 1.46(2) .
C34 S7 1.66(2) .
C34 H34 0.9300 .
C35 H35 0.9300 .
C36 C37 1.48(2) .
C37 C38 1.36(3) .
C37 C40 1.37(2) .
C38 S8 1.64(2) .
C38 H38 0.9300 .
C39 S8 1.569(19) .
C39 C40 1.58(3) .
C39 H39 0.9300 .
C40 H40 0.9300 .
C41 C42 1.50(2) .
C42 C43 1.36(2) .
C42 C45 1.37(2) .
C43 S9 1.606(19) .
C43 H43 0.9300 .
C44 C45 1.56(2) .
C44 S9 1.672(16) .
C44 H44 0.9300 .
C45 H45 0.9300 .
C46 C47 1.46(2) .
C47 C50 1.36(3) .
C47 C48 1.40(3) .
C48 S10 1.64(2) .
C48 H48 0.9300 .
C49 S10 1.52(2) .
C49 C50 1.59(3) .
C49 H49 0.9300 .
C50 H50 0.9300 .
C51 C52 1.49(2) .
C52 C55 1.37(2) .
C52 C53 1.38(2) .
C53 C54 1.49(3) .
C53 H53 0.9300 .
C54 S11 1.735(17) .
C54 H54 0.9300 .
C55 S11 1.66(2) .
C55 H55 0.9300 .
C56 C57 1.46(3) .
C57 C58 1.39(2) .
C57 C60 1.41(3) .
C58 S12 1.63(2) .
C58 H58 0.9300 .
C59 S12 1.576(17) .
C59 C60 1.63(3) .
C59 H59 0.9300 .
C60 H60 0.9300 .

loop_
_geom_torsion_atom_site_label_1
_geom_torsion_atom_site_label_2
_geom_torsion_atom_site_label_3
_geom_torsion_atom_site_label_4
_geom_torsion
_geom_torsion_site_symmetry_1
_geom_torsion_site_symmetry_4
O14 Fe3 O29 C51 70.7(15) . .
O2 Fe3 O29 C51 -34.6(15) . .
O20 Fe3 O29 C51 160.9(15) . .
O6 Fe3 O29 C51 -115.5(14) . .
O7 Fe3 O29 C51 -153(3) . .
O28 Gd1 O15 C16 71.9(19) . .
O31 Gd1 O15 C16 140.1(18) . .
O11 Gd1 O15 C16 -165.2(19) . .
O1 Gd1 O15 C16 -89(2) . .
O12 Gd1 O15 C16 -91.9(19) . .
O26 Gd1 O15 C16 41(2) . .
O2 Gd1 O15 C16 -10.7(18) . .
O31 Gd1 O28 C51 170(2) . .
O15 Gd1 O28 C51 -63.8(19) . .
O11 Gd1 O28 C51 -129.7(19) . .
O1 Gd1 O28 C51 98(2) . .
O12 Gd1 O28 C51 -37(2) . .
O26 Gd1 O28 C51 97(2) . .
O2 Gd1 O28 C51 17.4(19) . .
O29 Fe3 O14 C16 -73.7(14) . .
O2 Fe3 O14 C16 31.6(15) . .
O20 Fe3 O14 C16 -163.4(14) . .
O6 Fe3 O14 C16 138(2) . .
O7 Fe3 O14 C16 111.4(14) . .
O14 Fe3 O20 C31 -132.3(15) . .
O29 Fe3 O20 C31 131.8(16) . .
O2 Fe3 O20 C31 1(2) . .
O6 Fe3 O20 C31 37.6(15) . .
O7 Fe3 O20 C31 -42.9(15) . .
O18 Fe6 O21 C31 136.9(16) . .
O3 Fe6 O21 C31 4(3) . .
O8 Fe6 O21 C31 -129.5(16) 7_557 .
O7 Fe6 O21 C31 45.3(15) . .
O6 Fe6 O21 C31 -35.6(15) . .
O3 Fe6 O18 C26 -29.1(17) . .
O8 Fe6 O18 C26 74.4(17) 7_557 .
O21 Fe6 O18 C26 164.1(17) . .
O7 Fe6 O18 C26 -110.7(17) . .
O6 Fe6 O18 C26 -145(2) . .
O18 Fe6 O7 Fe2 97.7(5) . .
O3 Fe6 O7 Fe2 -4.9(4) . .
O8 Fe6 O7 Fe2 -127(4) 7_557 .
O21 Fe6 O7 Fe2 -172.9(5) . .
O6 Fe6 O7 Fe2 -87.9(4) . .
O18 Fe6 O7 Fe3 -164.1(5) . .
O3 Fe6 O7 Fe3 93.4(4) . .
O8 Fe6 O7 Fe3 -29(4) 7_557 .
O21 Fe6 O7 Fe3 -74.7(5) . .
O6 Fe6 O7 Fe3 10.3(4) . .
O4 Fe2 O7 Fe6 59(8) . .
O2 Fe2 O7 Fe6 93.9(4) . .
O3 Fe2 O7 Fe6 4.7(4) . .
O13 Fe2 O7 Fe6 -171.7(4) . .
O16 Fe2 O7 Fe6 -89.1(4) . .
O4 Fe2 O7 Fe3 -41(8) . .
O2 Fe2 O7 Fe3 -5.7(4) . .
O3 Fe2 O7 Fe3 -94.9(4) . .
O13 Fe2 O7 Fe3 88.7(4) . .
O16 Fe2 O7 Fe3 171.3(4) . .
O14 Fe3 O7 Fe6 164.4(5) . .
O29 Fe3 O7 Fe6 28(4) . .
O2 Fe3 O7 Fe6 -92.0(4) . .
O20 Fe3 O7 Fe6 74.0(5) . .
O6 Fe3 O7 Fe6 -10.3(4) . .
O14 Fe3 O7 Fe2 -97.8(5) . .
O29 Fe3 O7 Fe2 126(3) . .
O2 Fe3 O7 Fe2 5.8(4) . .
O20 Fe3 O7 Fe2 171.9(5) . .
O6 Fe3 O7 Fe2 87.5(4) . .
O5 Fe4 O6 Fe6 -50(11) . .
O2 Fe4 O6 Fe6 -93.8(4) . .
O22 Fe4 O6 Fe6 88.3(5) . .
O27 Fe4 O6 Fe6 171.8(5) . .
O3 Fe4 O6 Fe6 -5.6(4) . .
O5 Fe4 O6 Fe3 50(11) . .
O2 Fe4 O6 Fe3 6.3(4) . .
O22 Fe4 O6 Fe3 -171.5(5) . .
O27 Fe4 O6 Fe3 -88.1(4) . .
O3 Fe4 O6 Fe3 94.6(4) . .
O18 Fe6 O6 Fe4 124(3) . .
O3 Fe6 O6 Fe4 5.8(4) . .
O8 Fe6 O6 Fe4 -96.1(5) 7_557 .
O21 Fe6 O6 Fe4 174.5(5) . .
O7 Fe6 O6 Fe4 88.5(4) . .
O18 Fe6 O6 Fe3 25(3) . .
O3 Fe6 O6 Fe3 -93.1(4) . .
O8 Fe6 O6 Fe3 165.0(4) 7_557 .
O21 Fe6 O6 Fe3 75.6(5) . .
O7 Fe6 O6 Fe3 -10.4(4) . .
O14 Fe3 O6 Fe4 -115(2) . .
O29 Fe3 O6 Fe4 96.4(5) . .
O2 Fe3 O6 Fe4 -6.5(4) . .
O20 Fe3 O6 Fe4 -174.4(5) . .
O7 Fe3 O6 Fe4 -88.1(4) . .
O14 Fe3 O6 Fe6 -17(2) . .
O29 Fe3 O6 Fe6 -165.2(4) . .
O2 Fe3 O6 Fe6 91.9(4) . .
O20 Fe3 O6 Fe6 -76.0(4) . .
O7 Fe3 O6 Fe6 10.3(4) . .
O14 Fe3 O2 Fe2 80.9(5) . .
O29 Fe3 O2 Fe2 -179.6(5) . .
O20 Fe3 O2 Fe2 -50.3(14) . .
O6 Fe3 O2 Fe2 -87.6(4) . .
O7 Fe3 O2 Fe2 -6.1(4) . .
O14 Fe3 O2 Fe4 175.1(4) . .
O29 Fe3 O2 Fe4 -85.4(5) . .
O20 Fe3 O2 Fe4 43.9(15) . .
O6 Fe3 O2 Fe4 6.6(4) . .
O7 Fe3 O2 Fe4 88.1(4) . .
O14 Fe3 O2 Gd1 -51.5(5) . .
O29 Fe3 O2 Gd1 48.1(6) . .
O20 Fe3 O2 Gd1 177.3(11) . .
O6 Fe3 O2 Gd1 140.1(5) . .
O7 Fe3 O2 Gd1 -138.5(5) . .
O4 Fe2 O2 Fe3 -175.7(4) . .
O3 Fe2 O2 Fe3 86.0(4) . .
O13 Fe2 O2 Fe3 -81.7(4) . .
O16 Fe2 O2 Fe3 -8(2) . .
O7 Fe2 O2 Fe3 6.2(4) . .
O4 Fe2 O2 Fe4 81.8(4) . .
O3 Fe2 O2 Fe4 -16.5(4) . .
O13 Fe2 O2 Fe4 175.8(4) . .
O16 Fe2 O2 Fe4 -110.5(19) . .
O7 Fe2 O2 Fe4 -96.4(4) . .
O4 Fe2 O2 Gd1 -46.0(5) . .
O3 Fe2 O2 Gd1 -144.3(5) . .
O13 Fe2 O2 Gd1 48.0(5) . .
O16 Fe2 O2 Gd1 121.7(18) . .
O7 Fe2 O2 Gd1 135.9(5) . .
O5 Fe4 O2 Fe3 174.9(4) . .
O6 Fe4 O2 Fe3 -6.7(4) . .
O22 Fe4 O2 Fe3 2(2) . .
O27 Fe4 O2 Fe3 80.0(4) . .
O3 Fe4 O2 Fe3 -87.4(4) . .
O5 Fe4 O2 Fe2 -81.4(4) . .
O6 Fe4 O2 Fe2 97.0(4) . .
O22 Fe4 O2 Fe2 106.2(18) . .
O27 Fe4 O2 Fe2 -176.2(4) . .
O3 Fe4 O2 Fe2 16.3(4) . .
O5 Fe4 O2 Gd1 45.1(5) . .
O6 Fe4 O2 Gd1 -136.5(5) . .
O22 Fe4 O2 Gd1 -127.3(17) . .
O27 Fe4 O2 Gd1 -49.7(5) . .
O3 Fe4 O2 Gd1 142.8(5) . .
O28 Gd1 O2 Fe3 -37.3(5) . .
O31 Gd1 O2 Fe3 -92.9(7) . .
O15 Gd1 O2 Fe3 39.3(5) . .
O11 Gd1 O2 Fe3 85.7(8) . .
O1 Gd1 O2 Fe3 -177.8(4) . .
O12 Gd1 O2 Fe3 113.5(5) . .
O26 Gd1 O2 Fe3 -111.3(5) . .
O28 Gd1 O2 Fe2 -161.4(5) . .
O31 Gd1 O2 Fe2 143.0(6) . .
O15 Gd1 O2 Fe2 -84.8(5) . .
O11 Gd1 O2 Fe2 -38.4(9) . .
O1 Gd1 O2 Fe2 58.1(5) . .
O12 Gd1 O2 Fe2 -10.6(4) . .
O26 Gd1 O2 Fe2 124.6(5) . .
O28 Gd1 O2 Fe4 86.4(5) . .
O31 Gd1 O2 Fe4 30.8(9) . .
O15 Gd1 O2 Fe4 163.0(5) . .
O11 Gd1 O2 Fe4 -150.6(6) . .
O1 Gd1 O2 Fe4 -54.2(5) . .
O12 Gd1 O2 Fe4 -122.8(5) . .
O26 Gd1 O2 Fe4 12.4(4) . .
O4 Fe2 O13 C11 34.6(11) . .
O2 Fe2 O13 C11 -64.1(11) . .
O3 Fe2 O13 C11 -159.9(17) . .
O16 Fe2 O13 C11 127.9(11) . .
O7 Fe2 O13 C11 -142.9(11) . .
O4 Fe5 O12 C11 53.1(11) . .
O5 Fe5 O12 C11 17(2) 7_557 .
O1 Fe5 O12 C11 157.0(11) . .
O25 Fe5 O12 C11 -40.1(11) 7_557 .
O23 Fe5 O12 C11 -119.6(11) 7_557 .
Fe1 Fe5 O12 C11 34.3(12) 7_557 .
O4 Fe5 O12 Gd1 -91.9(4) . .
O5 Fe5 O12 Gd1 -128.1(16) 7_557 .
O1 Fe5 O12 Gd1 12.1(4) . .
O25 Fe5 O12 Gd1 175.0(4) 7_557 .
O23 Fe5 O12 Gd1 95.5(4) 7_557 .
Fe1 Fe5 O12 Gd1 -110.6(3) 7_557 .
O28 Gd1 O12 C11 -3.1(13) . .
O31 Gd1 O12 C11 141.4(10) . .
O15 Gd1 O12 C11 24.2(10) . .
O11 Gd1 O12 C11 105.4(11) . .
O1 Gd1 O12 C11 -153.8(11) . .
O26 Gd1 O12 C11 -120.2(10) . .
O2 Gd1 O12 C11 -57.9(11) . .
O28 Gd1 O12 Fe5 140.1(5) . .
O31 Gd1 O12 Fe5 -75.3(6) . .
O15 Gd1 O12 Fe5 167.4(5) . .
O11 Gd1 O12 Fe5 -111.3(5) . .
O1 Gd1 O12 Fe5 -10.5(3) . .
O26 Gd1 O12 Fe5 23.1(5) . .
O2 Gd1 O12 Fe5 85.4(4) . .
O4 Fe2 O16 C21 -36.0(12) . .
O2 Fe2 O16 C21 156.2(17) . .
O3 Fe2 O16 C21 62.8(12) . .
O13 Fe2 O16 C21 -128.9(12) . .
O7 Fe2 O16 C21 142.3(12) . .
O5 Fe4 O22 C36 42.0(12) . .
O2 Fe4 O22 C36 -145.5(16) . .
O6 Fe4 O22 C36 -136.4(12) . .
O27 Fe4 O22 C36 135.7(12) . .
O3 Fe4 O22 C36 -56.4(12) . .
O5 Fe4 O27 C46 -38.2(12) . .
O2 Fe4 O27 C46 60.9(12) . .
O6 Fe4 O27 C46 140.2(12) . .
O22 Fe4 O27 C46 -132.6(12) . .
O3 Fe4 O27 C46 152.4(17) . .
O5 Fe1 O26 C46 -52.4(11) . .
O4 Fe1 O26 C46 -13(3) 7_557 .
O1 Fe1 O26 C46 -157.0(11) . .
O17 Fe1 O26 C46 118.6(11) 7_557 .
O24 Fe1 O26 C46 38.2(11) . .
Fe5 Fe1 O26 C46 -33.5(12) 7_557 .
O5 Fe1 O26 Gd1 91.0(4) . .
O4 Fe1 O26 Gd1 130.9(18) 7_557 .
O1 Fe1 O26 Gd1 -13.6(4) . .
O17 Fe1 O26 Gd1 -98.1(4) 7_557 .
O24 Fe1 O26 Gd1 -178.4(4) . .
Fe5 Fe1 O26 Gd1 109.8(3) 7_557 .
O28 Gd1 O26 C46 -27.4(11) . .
O31 Gd1 O26 C46 -112.9(12) . .
O15 Gd1 O26 C46 4.4(14) . .
O11 Gd1 O26 C46 -137.8(11) . .
O1 Gd1 O26 C46 153.4(12) . .
O12 Gd1 O26 C46 119.3(11) . .
O2 Gd1 O26 C46 56.4(11) . .
O28 Gd1 O26 Fe1 -168.9(5) . .
O31 Gd1 O26 Fe1 105.6(5) . .
O15 Gd1 O26 Fe1 -137.1(5) . .
O11 Gd1 O26 Fe1 80.7(6) . .
O1 Gd1 O26 Fe1 11.9(3) . .
O12 Gd1 O26 Fe1 -22.2(6) . .
O2 Gd1 O26 Fe1 -85.2(4) . .
O2 Fe4 O5 Fe1 -56.6(8) . .
O6 Fe4 O5 Fe1 -100(11) . .
O22 Fe4 O5 Fe1 121.6(8) . .
O27 Fe4 O5 Fe1 38.0(8) . .
O3 Fe4 O5 Fe1 -144.3(7) . .
O2 Fe4 O5 Fe5 144.1(7) . 7_557
O6 Fe4 O5 Fe5 101(11) . 7_557
O22 Fe4 O5 Fe5 -37.7(8) . 7_557
O27 Fe4 O5 Fe5 -121.3(7) . 7_557
O3 Fe4 O5 Fe5 56.4(7) . 7_557
O4 Fe1 O5 Fe4 -179.0(8) 7_557 .
O1 Fe1 O5 Fe4 77.1(8) . .
O26 Fe1 O5 Fe4 -6.9(8) . .
O17 Fe1 O5 Fe4 -138.7(17) 7_557 .
O24 Fe1 O5 Fe4 -87.8(8) . .
Fe5 Fe1 O5 Fe4 -164.2(10) 7_557 .
O4 Fe1 O5 Fe5 -14.8(4) 7_557 7_557
O1 Fe1 O5 Fe5 -118.7(4) . 7_557
O26 Fe1 O5 Fe5 157.3(4) . 7_557
O17 Fe1 O5 Fe5 26(2) 7_557 7_557
O24 Fe1 O5 Fe5 76.4(4) . 7_557
O5 Fe1 O24 C41 -37.3(11) . .
O4 Fe1 O24 C41 45.2(11) 7_557 .
O1 Fe1 O24 C41 -172.2(11) . .
O26 Fe1 O24 C41 -125.3(11) . .
O17 Fe1 O24 C41 133.3(12) 7_557 .
Fe5 Fe1 O24 C41 4.0(11) 7_557 .
O2 Fe2 O4 Fe5 55.6(8) . .
O3 Fe2 O4 Fe5 144.0(7) . .
O13 Fe2 O4 Fe5 -39.1(7) . .
O16 Fe2 O4 Fe5 -121.8(7) . .
O7 Fe2 O4 Fe5 90(8) . .
O2 Fe2 O4 Fe1 -142.2(6) . 7_557
O3 Fe2 O4 Fe1 -53.7(7) . 7_557
O13 Fe2 O4 Fe1 123.2(7) . 7_557
O16 Fe2 O4 Fe1 40.4(7) . 7_557
O7 Fe2 O4 Fe1 -107(7) . 7_557
O5 Fe5 O4 Fe2 -178.9(8) 7_557 .
O1 Fe5 O4 Fe2 -75.9(8) . .
O25 Fe5 O4 Fe2 90.8(7) 7_557 .
O12 Fe5 O4 Fe2 9.2(7) . .
O23 Fe5 O4 Fe2 144.6(19) 7_557 .
Fe1 Fe5 O4 Fe2 166.5(10) 7_557 .
O5 Fe5 O4 Fe1 14.7(4) 7_557 7_557
O1 Fe5 O4 Fe1 117.6(4) . 7_557
O25 Fe5 O4 Fe1 -75.7(4) 7_557 7_557
O12 Fe5 O4 Fe1 -157.3(4) . 7_557
O23 Fe5 O4 Fe1 -22(2) 7_557 7_557
O5 Fe1 O1 Fe5 43.7(6) . .
O4 Fe1 O1 Fe5 -42.2(6) 7_557 .
O26 Fe1 O1 Fe5 130.4(6) . .
O17 Fe1 O1 Fe5 -129.2(6) 7_557 .
O24 Fe1 O1 Fe5 176.7(8) . .
Fe5 Fe1 O1 Fe5 1.0(6) 7_557 .
O5 Fe1 O1 Gd1 -72.4(4) . .
O4 Fe1 O1 Gd1 -158.4(4) 7_557 .
O26 Fe1 O1 Gd1 14.2(4) . .
O17 Fe1 O1 Gd1 114.6(4) 7_557 .
O24 Fe1 O1 Gd1 60.5(12) . .
Fe5 Fe1 O1 Gd1 -115.1(3) 7_557 .
O5 Fe1 O1 Gd2 161.2(4) . .
O4 Fe1 O1 Gd2 75.3(4) 7_557 .
O26 Fe1 O1 Gd2 -112.1(4) . .
O17 Fe1 O1 Gd2 -11.7(4) 7_557 .
O24 Fe1 O1 Gd2 -65.8(12) . .
Fe5 Fe1 O1 Gd2 118.5(3) 7_557 .
O4 Fe5 O1 Fe1 -44.1(6) . .
O5 Fe5 O1 Fe1 41.4(6) 7_557 .
O25 Fe5 O1 Fe1 175.8(8) 7_557 .
O12 Fe5 O1 Fe1 -129.6(6) . .
O23 Fe5 O1 Fe1 129.1(6) 7_557 .
Fe1 Fe5 O1 Fe1 -1.0(6) 7_557 .
O4 Fe5 O1 Gd1 73.1(4) . .
O5 Fe5 O1 Gd1 158.7(4) 7_557 .
O25 Fe5 O1 Gd1 -66.9(12) 7_557 .
O12 Fe5 O1 Gd1 -12.4(4) . .
O23 Fe5 O1 Gd1 -113.6(4) 7_557 .
Fe1 Fe5 O1 Gd1 116.3(3) 7_557 .
O4 Fe5 O1 Gd2 -160.9(4) . .
O5 Fe5 O1 Gd2 -75.3(4) 7_557 .
O25 Fe5 O1 Gd2 59.1(12) 7_557 .
O12 Fe5 O1 Gd2 113.7(4) . .
O23 Fe5 O1 Gd2 12.4(4) 7_557 .
Fe1 Fe5 O1 Gd2 -117.7(3) 7_557 .
O28 Gd1 O1 Fe1 -13.9(7) . .
O31 Gd1 O1 Fe1 -83.6(4) . .
O15 Gd1 O1 Fe1 136.3(5) . .
O11 Gd1 O1 Fe1 -152.7(4) . .
O12 Gd1 O1 Fe1 139.5(5) . .
O26 Gd1 O1 Fe1 -12.8(4) . .
O2 Gd1 O1 Fe1 62.4(4) . .
O28 Gd1 O1 Fe5 -142.3(4) . .
O31 Gd1 O1 Fe5 148.0(4) . .
O15 Gd1 O1 Fe5 8.0(7) . .
O11 Gd1 O1 Fe5 79.0(4) . .
O12 Gd1 O1 Fe5 11.2(3) . .
O26 Gd1 O1 Fe5 -141.2(5) . .
O2 Gd1 O1 Fe5 -66.0(4) . .
O28 Gd1 O1 Gd2 101.7(6) . .
O31 Gd1 O1 Gd2 32.0(4) . .
O15 Gd1 O1 Gd2 -108.0(6) . .
O11 Gd1 O1 Gd2 -37.0(5) . .
O12 Gd1 O1 Gd2 -104.8(4) . .
O26 Gd1 O1 Gd2 102.8(4) . .
O2 Gd1 O1 Gd2 178.0(4) . .
O10 Gd2 O1 Fe1 148.6(5) . .
O9 Gd2 O1 Fe1 -141.2(5) . .
O19 Gd2 O1 Fe1 8.1(7) 7_557 .
O30 Gd2 O1 Fe1 79.1(5) . .
O17 Gd2 O1 Fe1 10.8(4) 7_557 .
O23 Gd2 O1 Fe1 -140.0(5) 7_557 .
O3 Gd2 O1 Fe1 -65.2(4) 7_557 .
O10 Gd2 O1 Fe5 -82.9(5) . .
O9 Gd2 O1 Fe5 -12.6(8) . .
O19 Gd2 O1 Fe5 136.6(5) 7_557 .
O30 Gd2 O1 Fe5 -152.4(5) . .
O17 Gd2 O1 Fe5 139.3(5) 7_557 .
O23 Gd2 O1 Fe5 -11.4(4) 7_557 .
O3 Gd2 O1 Fe5 63.4(4) 7_557 .
O10 Gd2 O1 Gd1 32.0(5) . .
O9 Gd2 O1 Gd1 102.3(6) . .
O19 Gd2 O1 Gd1 -108.5(6) 7_557 .
O30 Gd2 O1 Gd1 -37.4(5) . .
O17 Gd2 O1 Gd1 -105.8(4) 7_557 .
O23 Gd2 O1 Gd1 103.5(4) 7_557 .
O3 Gd2 O1 Gd1 178.3(4) 7_557 .
O28 Gd1 O31 C56 -155(3) . .
O15 Gd1 O31 C56 139(3) . .
O11 Gd1 O31 C56 81(3) . .
O1 Gd1 O31 C56 -13(3) . .
O12 Gd1 O31 C56 45(3) . .
O26 Gd1 O31 C56 -81(3) . .
O2 Gd1 O31 C56 -100(3) . .
O10 Gd2 O30 C56 -60.8(16) . .
O9 Gd2 O30 C56 -129.1(16) . .
O19 Gd2 O30 C56 167.2(17) 7_557 .
O17 Gd2 O30 C56 91.0(16) 7_557 .
O1 Gd2 O30 C56 24.7(17) . .
O23 Gd2 O30 C56 -36.8(19) 7_557 .
O3 Gd2 O30 C56 118.8(16) 7_557 .
O28 Gd1 O11 C6 -125.2(17) . .
O31 Gd1 O11 C6 -58.4(17) . .
O15 Gd1 O11 C6 169.5(17) . .
O1 Gd1 O11 C6 26.4(17) . .
O12 Gd1 O11 C6 93.3(17) . .
O26 Gd1 O11 C6 -33.3(19) . .
O2 Gd1 O11 C6 122.4(16) . .
O18 Fe6 O3 Fe2 -84.7(5) . .
O8 Fe6 O3 Fe2 178.8(5) 7_557 .
O21 Fe6 O3 Fe2 47.1(18) . .
O7 Fe6 O3 Fe2 5.0(4) . .
O6 Fe6 O3 Fe2 86.6(4) . .
O18 Fe6 O3 Fe4 -177.1(5) . .
O8 Fe6 O3 Fe4 86.4(5) 7_557 .
O21 Fe6 O3 Fe4 -45.3(17) . .
O7 Fe6 O3 Fe4 -87.4(4) . .
O6 Fe6 O3 Fe4 -5.8(4) . .
O18 Fe6 O3 Gd2 49.2(6) . 7_557
O8 Fe6 O3 Gd2 -47.3(6) 7_557 7_557
O21 Fe6 O3 Gd2 -179(100) . 7_557
O7 Fe6 O3 Gd2 138.9(5) . 7_557
O6 Fe6 O3 Gd2 -139.5(5) . 7_557
O4 Fe2 O3 Fe6 177.6(4) . .
O2 Fe2 O3 Fe6 -84.4(4) . .
O13 Fe2 O3 Fe6 12(2) . .
O16 Fe2 O3 Fe6 83.2(5) . .
O7 Fe2 O3 Fe6 -5.1(4) . .
O4 Fe2 O3 Fe4 -81.8(4) . .
O2 Fe2 O3 Fe4 16.3(4) . .
O13 Fe2 O3 Fe4 112.9(18) . .
O16 Fe2 O3 Fe4 -176.1(4) . .
O7 Fe2 O3 Fe4 95.6(4) . .
O4 Fe2 O3 Gd2 47.4(5) . 7_557
O2 Fe2 O3 Gd2 145.5(5) . 7_557
O13 Fe2 O3 Gd2 -117.9(18) . 7_557
O16 Fe2 O3 Gd2 -46.9(5) . 7_557
O7 Fe2 O3 Gd2 -135.2(5) . 7_557
O5 Fe4 O3 Fe6 -175.7(4) . .
O2 Fe4 O3 Fe6 86.0(4) . .
O6 Fe4 O3 Fe6 6.0(4) . .
O22 Fe4 O3 Fe6 -80.3(5) . .
O27 Fe4 O3 Fe6 -6(2) . .
O5 Fe4 O3 Fe2 82.1(4) . .
O2 Fe4 O3 Fe2 -16.3(4) . .
O6 Fe4 O3 Fe2 -96.3(4) . .
O22 Fe4 O3 Fe2 177.4(4) . .
O27 Fe4 O3 Fe2 -108.6(19) . .
O5 Fe4 O3 Gd2 -46.4(5) . 7_557
O2 Fe4 O3 Gd2 -144.8(5) . 7_557
O6 Fe4 O3 Gd2 135.2(5) . 7_557
O22 Fe4 O3 Gd2 48.9(5) . 7_557
O27 Fe4 O3 Gd2 122.9(18) . 7_557
O10 Gd2 O9 C1 166(2) . .
O19 Gd2 O9 C1 -67(2) 7_557 .
O30 Gd2 O9 C1 -132.2(19) . .
O17 Gd2 O9 C1 -41(2) 7_557 .
O1 Gd2 O9 C1 93(2) . .
O23 Gd2 O9 C1 92(2) 7_557 .
O3 Gd2 O9 C1 14.6(19) 7_557 .
O9 Gd2 O10 C6 -157(2) . .
O19 Gd2 O10 C6 139(2) 7_557 .
O30 Gd2 O10 C6 81(2) . .
O17 Gd2 O10 C6 44(3) 7_557 .
O1 Gd2 O10 C6 -14(2) . .
O23 Gd2 O10 C6 -82(2) 7_557 .
O3 Gd2 O10 C6 -98(2) 7_557 .
Gd2 O9 C1 O8 -5(3) . .
Gd2 O9 C1 C2 176.6(12) . .
Fe6 O8 C1 O9 19(3) 7_557 .
Fe6 O8 C1 C2 -163.1(10) 7_557 .
O9 C1 C2 C5 8(2) . .
O8 C1 C2 C5 -170(2) . .
O9 C1 C2 C3 -171(2) . .
O8 C1 C2 C3 11(2) . .
C5 C2 C3 C4 -5(3) . .
C1 C2 C3 C4 175.0(19) . .
C2 C3 C4 S1 8(3) . .
C3 C2 C5 S1 -2(2) . .
C1 C2 C5 S1 178.8(13) . .
Gd1 O11 C6 O10 -9(3) . .
Gd1 O11 C6 C7 167.8(13) . .
Gd2 O10 C6 O11 0(4) . .
Gd2 O10 C6 C7 -176.2(16) . .
O11 C6 C7 C10 10(3) . .
O10 C6 C7 C10 -173(2) . .
O11 C6 C7 C8 -176(2) . .
O10 C6 C7 C8 1(3) . .
C10 C7 C8 S2 -5(3) . .
C6 C7 C8 S2 180.0(18) . .
C8 C7 C10 C9 4(3) . .
C6 C7 C10 C9 179(2) . .
S2 C9 C10 C7 -1(3) . .
Fe2 O13 C11 O12 12.2(19) . .
Fe2 O13 C11 C12 -165.1(11) . .
Fe5 O12 C11 O13 -69.1(17) . .
Gd1 O12 C11 O13 66.2(17) . .
Fe5 O12 C11 C12 108.2(13) . .
Gd1 O12 C11 C12 -116.5(13) . .
O13 C11 C12 C13 -176.2(19) . .
O12 C11 C12 C13 6(3) . .
O13 C11 C12 C15 3(3) . .
O12 C11 C12 C15 -174.5(19) . .
C15 C12 C13 S3 0(3) . .
C11 C12 C13 S3 179.3(14) . .
C13 C12 C15 C14 -1(3) . .
C11 C12 C15 C14 -179.8(17) . .
S3 C14 C15 C12 1(3) . .
Gd1 O15 C16 O14 -11(3) . .
Gd1 O15 C16 C17 165.2(13) . .
Fe3 O14 C16 O15 1(2) . .
Fe3 O14 C16 C17 -175.6(11) . .
O15 C16 C17 C20 -173.9(19) . .
O14 C16 C17 C20 3(3) . .
O15 C16 C17 C18 6(3) . .
O14 C16 C17 C18 -177.7(19) . .
C20 C17 C18 C19 2(3) . .
C16 C17 C18 C19 -177.2(16) . .
C17 C18 C19 S4 0(2) . .
C18 C17 C20 S4 -3(3) . .
C16 C17 C20 S4 176.4(17) . .
Fe2 O16 C21 O17 -14(2) . .
Fe2 O16 C21 C22 165.3(11) . .
Fe1 O17 C21 O16 71.0(17) 7_557 .
Gd2 O17 C21 O16 -65.9(17) 7_557 .
Fe1 O17 C21 C22 -108.6(13) 7_557 .
Gd2 O17 C21 C22 114.5(14) 7_557 .
O16 C21 C22 C25 163(2) . .
O17 C21 C22 C25 -18(3) . .
O16 C21 C22 C23 -21(3) . .
O17 C21 C22 C23 158.7(19) . .
C25 C22 C23 C24 1(3) . .
C21 C22 C23 C24 -176.0(17) . .
C22 C23 C24 S5 -6(3) . .
C23 C22 C25 S5 4(3) . .
C21 C22 C25 S5 -178.8(16) . .
Gd2 O19 C26 O18 9(3) 7_557 .
Gd2 O19 C26 C27 -170.8(12) 7_557 .
Fe6 O18 C26 O19 -2(3) . .
Fe6 O18 C26 C27 177.4(12) . .
O19 C26 C27 C30 -7(3) . .
O18 C26 C27 C30 173(2) . .
O19 C26 C27 C28 175.6(19) . .
O18 C26 C27 C28 -4(3) . .
C30 C27 C28 C29 3(3) . .
C26 C27 C28 C29 -179.8(18) . .
C27 C28 C29 S6 -2(3) . .
C28 C27 C30 S6 -2(3) . .
C26 C27 C30 S6 -179.5(15) . .
Fe3 O20 C31 O21 8(3) . .
Fe3 O20 C31 C32 -171.2(11) . .
Fe6 O21 C31 O20 -9(3) . .
Fe6 O21 C31 C32 170.0(11) . .
O20 C31 C32 C33 -173.3(18) . .
O21 C31 C32 C33 8(3) . .
O20 C31 C32 C35 9(3) . .
O21 C31 C32 C35 -169.9(17) . .
C35 C32 C33 S7 -1(2) . .
C31 C32 C33 S7 -178.6(14) . .
C33 C32 C35 C34 -1(2) . .
C31 C32 C35 C34 177.1(16) . .
S7 C34 C35 C32 1.8(19) . .
Fe4 O22 C36 O23 4(2) . .
Fe4 O22 C36 C37 -176.7(10) . .
Fe5 O23 C36 O22 -61.2(18) 7_557 .
Gd2 O23 C36 O22 73.1(18) 7_557 .
Fe5 O23 C36 C37 119.0(12) 7_557 .
Gd2 O23 C36 C37 -106.6(14) 7_557 .
O22 C36 C37 C38 -175.0(19) . .
O23 C36 C37 C38 5(3) . .
O22 C36 C37 C40 6(3) . .
O23 C36 C37 C40 -174.0(18) . .
C40 C37 C38 S8 -2(3) . .
C36 C37 C38 S8 179.5(14) . .
C38 C37 C40 C39 0(3) . .
C36 C37 C40 C39 178.6(15) . .
S8 C39 C40 C37 2(2) . .
Fe5 O25 C41 O24 7(2) 7_557 .
Fe5 O25 C41 C42 -173.5(9) 7_557 .
Fe1 O24 C41 O25 -8(2) . .
Fe1 O24 C41 C42 172.7(9) . .
O25 C41 C42 C43 2(2) . .
O24 C41 C42 C43 -178.1(17) . .
O25 C41 C42 C45 176.8(16) . .
O24 C41 C42 C45 -4(2) . .
C45 C42 C43 S9 0(2) . .
C41 C42 C43 S9 175.6(14) . .
C43 C42 C45 C44 -1(2) . .
C41 C42 C45 C44 -175.8(14) . .
S9 C44 C45 C42 0.5(18) . .
Fe4 O27 C46 O26 -7(2) . .
Fe4 O27 C46 C47 170.9(10) . .
Fe1 O26 C46 O27 64.5(18) . .
Gd1 O26 C46 O27 -69.2(18) . .
Fe1 O26 C46 C47 -113.8(13) . .
Gd1 O26 C46 C47 112.5(13) . .
O27 C46 C47 C50 179.8(19) . .
O26 C46 C47 C50 -2(3) . .
O27 C46 C47 C48 -1(3) . .
O26 C46 C47 C48 177.6(18) . .
C50 C47 C48 S10 0(3) . .
C46 C47 C48 S10 -179.4(15) . .
C48 C47 C50 C49 1(3) . .
C46 C47 C50 C49 -179.5(16) . .
S10 C49 C50 C47 -2(2) . .
Gd1 O28 C51 O29 -3(3) . .
Gd1 O28 C51 C52 -177.9(13) . .
Fe3 O29 C51 O28 10(3) . .
Fe3 O29 C51 C52 -175.3(11) . .
O28 C51 C52 C55 0(3) . .
O29 C51 C52 C55 -175.8(18) . .
O28 C51 C52 C53 -174(2) . .
O29 C51 C52 C53 10(3) . .
C55 C52 C53 C54 3(3) . .
C51 C52 C53 C54 177.4(18) . .
C52 C53 C54 S11 0(3) . .
C53 C52 C55 S11 -4(3) . .
C51 C52 C55 S11 -179.4(15) . .
Gd1 O31 C56 O30 -1(4) . .
Gd1 O31 C56 C57 177.2(17) . .
Gd2 O30 C56 O31 -6(3) . .
Gd2 O30 C56 C57 175.1(12) . .
O31 C56 C57 C58 8(3) . .
O30 C56 C57 C58 -173.7(18) . .
O31 C56 C57 C60 -165(2) . .
O30 C56 C57 C60 13(3) . .
C60 C57 C58 S12 -2(2) . .
C56 C57 C58 S12 -176.3(15) . .
C58 C57 C60 C59 5(3) . .
C56 C57 C60 C59 179.1(17) . .
S12 C59 C60 C57 -6(2) . .
C2 C5 S1 C4 6(2) . .
C3 C4 S1 C5 -7(2) . .
C10 C9 S2 C8 -2(2) . .
C7 C8 S2 C9 4(3) . .
C15 C14 S3 C13 -0.6(19) . .
C12 C13 S3 C14 0(2) . .
C18 C19 S4 C20 -1.4(19) . .
C17 C20 S4 C19 3(2) . .
C23 C24 S5 C25 7(2) . .
C22 C25 S5 C24 -8(3) . .
C28 C29 S6 C30 0.7(19) . .
C27 C30 S6 C29 1(2) . .
C35 C34 S7 C33 -1.9(14) . .
C32 C33 S7 C34 1.5(18) . .
C40 C39 S8 C38 -2.6(18) . .
C37 C38 S8 C39 3(2) . .
C42 C43 S9 C44 -0.1(19) . .
C45 C44 S9 C43 -0.2(14) . .
C50 C49 S10 C48 1.6(19) . .
C47 C48 S10 C49 -1(2) . .
C52 C55 S11 C54 4(2) . .
C53 C54 S11 C55 -2.1(18) . .
C60 C59 S12 C58 4.2(16) . .
C57 C58 S12 C59 -1.6(18) . .
